data_4081049
loop_
_publ_author_name
'Tao, Xin'
'Wu, Qiaolin'
'Huo, Hang'
'Gao, Wei'
'Mu, Ying'

_publ_section_title
;
 New Titanium(IV) Complexes with 2-Cyclopentadienylbenzylamido Ligands:
 Synthesis, Characterization, and Catalytic Properties for Ethylene
 Polymerization and Copolymerization with 1-Hexene
;
_journal_issue 15
_journal_name_full Organometallics
_journal_page_first 4185
_journal_paper_doi 10.1021/om4003945
_journal_volume 32
_journal_year 2013
_chemical_formula_sum 'C19 H25 Cl2 N Ti'
_chemical_formula_weight 386.20
_chemical_name_systematic
; 
 ? 
;
_space_group_IT_number 15
_symmetry_cell_setting monoclinic
_symmetry_space_group_name_Hall '-C 2yc'
_symmetry_space_group_name_H-M 'C 1 2/c 1'
_atom_sites_solution_hydrogens geom
_atom_sites_solution_primary direct
_atom_sites_solution_secondary difmap
_audit_creation_method SHELXL-97
_cell_angle_alpha 90.00
_cell_angle_beta 111.3700(10)
_cell_angle_gamma 90.00
_cell_formula_units_Z 8
_cell_length_a 27.8632(17)
_cell_length_b 8.3090(5)
_cell_length_c 17.8477(11)
_cell_measurement_reflns_used 5968
_cell_measurement_temperature 185(2)
_cell_measurement_theta_max 26.03
_cell_measurement_theta_min 2.57
_cell_volume 3847.9(4)
_computing_cell_refinement 'Bruker SMART'
_computing_data_collection 'Bruker SMART'
_computing_data_reduction 'Bruker SAINT'
_computing_molecular_graphics 'Bruker SHELXL'
_computing_publication_material 'Bruker SHELXL'
_computing_structure_refinement 'SHELXL-97 (Sheldrick, 1997)'
_computing_structure_solution 'SHELXS-97 (Sheldrick, 1990)'
_diffrn_ambient_temperature 185(2)
_diffrn_measured_fraction_theta_full 0.996
_diffrn_measured_fraction_theta_max 0.996
_diffrn_radiation_monochromator graphite
_diffrn_radiation_source 'fine-focus sealed tube'
_diffrn_radiation_type MoK\a
_diffrn_radiation_wavelength 0.71073
_diffrn_reflns_av_R_equivalents 0.0171
_diffrn_reflns_av_sigmaI/netI 0.0177
_diffrn_reflns_limit_h_max 34
_diffrn_reflns_limit_h_min -34
_diffrn_reflns_limit_k_max 10
_diffrn_reflns_limit_k_min -10
_diffrn_reflns_limit_l_max 22
_diffrn_reflns_limit_l_min -15
_diffrn_reflns_number 11864
_diffrn_reflns_theta_full 26.04
_diffrn_reflns_theta_max 26.04
_diffrn_reflns_theta_min 1.57
_exptl_absorpt_coefficient_mu 0.721
_exptl_absorpt_correction_T_max 0.6714
_exptl_absorpt_correction_T_min 0.5629
_exptl_absorpt_correction_type multi-scan
_exptl_absorpt_process_details 'SADABS; Bruker, 2000'
_exptl_crystal_colour yellow
_exptl_crystal_density_diffrn 1.333
_exptl_crystal_density_method 'not measured'
_exptl_crystal_description block
_exptl_crystal_F_000 1616
_exptl_crystal_size_max 0.15
_exptl_crystal_size_mid 0.12
_exptl_crystal_size_min 0.10
_refine_diff_density_max 0.510
_refine_diff_density_min -0.370
_refine_diff_density_rms 0.048
_refine_ls_extinction_method none
_refine_ls_goodness_of_fit_ref 1.051
_refine_ls_hydrogen_treatment mixed
_refine_ls_matrix_type full
_refine_ls_number_parameters 218
_refine_ls_number_reflns 3774
_refine_ls_number_restraints 0
_refine_ls_restrained_S_all 1.051
_refine_ls_R_factor_all 0.0368
_refine_ls_R_factor_gt 0.0314
_refine_ls_shift/su_max 0.001
_refine_ls_shift/su_mean 0.000
_refine_ls_structure_factor_coef Fsqd
_refine_ls_weighting_details 'calc w=1/[\s^2^(Fo^2^)+(0.0484P)^2^+3.3048P] where P=(Fo^2^+2Fc^2^)/3'
_refine_ls_weighting_scheme calc
_refine_ls_wR_factor_gt 0.0848
_refine_ls_wR_factor_ref 0.0889
_reflns_number_gt 3313
_reflns_number_total 3774
_reflns_threshold_expression >2sigma(I)
_cod_data_source_file om4003945_si_002.cif
_cod_data_source_block complex_1
_cod_depositor_comments
;
The following automatic conversions were performed:

'_symmetry_cell_setting' value 'Monoclinic' changed to 'monoclinic'
according to /home/saulius/struct/CIF-dictionaries/cif_core.dic
dictionary named 'cif_core.dic' version 2.4.2 from 2011-04-26.

Automatic conversion script
Id: cif_fix_values 1891 2012-01-12 08:04:46Z andrius 
;
_cod_original_sg_symbol_H-M C2/c
_cod_database_code 4081049

loop_
_symmetry_equiv_pos_as_xyz
'x, y, z'
'-x, y, -z+1/2'
'x+1/2, y+1/2, z'
'-x+1/2, y+1/2, -z+1/2'
'-x, -y, -z'
'x, -y, z-1/2'
'-x+1/2, -y+1/2, -z'
'x+1/2, -y+1/2, z-1/2'

loop_
_atom_site_label
_atom_site_type_symbol
_atom_site_fract_x
_atom_site_fract_y
_atom_site_fract_z
_atom_site_U_iso_or_equiv
_atom_site_adp_type
_atom_site_occupancy
_atom_site_symmetry_multiplicity
_atom_site_calc_flag
_atom_site_refinement_flags
C1 C 0.15687(6) 0.3969(2) 0.15244(9) 0.0241(3) Uani 1 1 d .
C2 C 0.19624(6) 0.3414(2) 0.12550(10) 0.0259(3) Uani 1 1 d .
C3 C 0.22889(6) 0.4728(2) 0.12760(10) 0.0277(4) Uani 1 1 d .
C4 C 0.20947(6) 0.6100(2) 0.15450(10) 0.0276(4) Uani 1 1 d .
C5 C 0.16559(6) 0.5634(2) 0.17125(10) 0.0266(4) Uani 1 1 d .
C6 C 0.20468(8) 0.1712(2) 0.10579(13) 0.0402(4) Uani 1 1 d .
H6A H 0.2040 0.1657 0.0506 0.060 Uiso 1 1 calc R
H6B H 0.1773 0.1028 0.1108 0.060 Uiso 1 1 calc R
H6C H 0.2382 0.1337 0.1431 0.060 Uiso 1 1 calc R
C7 C 0.27839(7) 0.4665(3) 0.11222(13) 0.0394(5) Uani 1 1 d .
H7A H 0.3075 0.4599 0.1636 0.059 Uiso 1 1 calc R
H7B H 0.2817 0.5640 0.0835 0.059 Uiso 1 1 calc R
H7C H 0.2783 0.3717 0.0795 0.059 Uiso 1 1 calc R
C8 C 0.23256(8) 0.7755(2) 0.16455(12) 0.0406(5) Uani 1 1 d .
H8A H 0.2665 0.7744 0.2080 0.061 Uiso 1 1 calc R
H8B H 0.2100 0.8514 0.1780 0.061 Uiso 1 1 calc R
H8C H 0.2363 0.8089 0.1143 0.061 Uiso 1 1 calc R
C9 C 0.13524(7) 0.6691(2) 0.20614(12) 0.0387(4) Uani 1 1 d .
H9A H 0.1006 0.6245 0.1929 0.058 Uiso 1 1 calc R
H9B H 0.1328 0.7777 0.1836 0.058 Uiso 1 1 calc R
H9C H 0.1526 0.6741 0.2647 0.058 Uiso 1 1 calc R
C10 C 0.11715(6) 0.2948(2) 0.16570(10) 0.0273(4) Uani 1 1 d .
C11 C 0.11701(7) 0.2816(2) 0.24394(11) 0.0362(4) Uani 1 1 d .
H11 H 0.1406 0.3437 0.2860 0.043 Uiso 1 1 calc R
C12 C 0.08314(8) 0.1799(3) 0.26093(13) 0.0495(5) Uani 1 1 d .
H12 H 0.0834 0.1723 0.3142 0.059 Uiso 1 1 calc R
C13 C 0.04883(9) 0.0892(3) 0.19971(14) 0.0554(6) Uani 1 1 d .
H13 H 0.0262 0.0163 0.2112 0.066 Uiso 1 1 calc R
C14 C 0.04752(8) 0.1046(3) 0.12189(13) 0.0473(5) Uani 1 1 d .
H14 H 0.0232 0.0440 0.0800 0.057 Uiso 1 1 calc R
C15 C 0.08125(7) 0.2075(2) 0.10372(11) 0.0309(4) Uani 1 1 d .
C16 C 0.07717(8) 0.2183(2) 0.01728(11) 0.0362(4) Uani 1 1 d .
H16A H 0.0981 0.1307 0.0070 0.043 Uiso 1 1 calc R
H16B H 0.0408 0.1990 -0.0178 0.043 Uiso 1 1 calc R
C17 C 0.06427(7) 0.4151(3) -0.09167(11) 0.0349(4) Uani 1 1 d .
C18 C 0.00906(8) 0.4639(3) -0.10478(14) 0.0543(6) Uani 1 1 d .
H18A H -0.0094 0.3714 -0.0944 0.081 Uiso 1 1 calc R
H18B H -0.0082 0.5001 -0.1604 0.081 Uiso 1 1 calc R
H18C H 0.0094 0.5517 -0.0679 0.081 Uiso 1 1 calc R
C19 C 0.06773(9) 0.2838(3) -0.14927(12) 0.0482(5) Uani 1 1 d .
H19A H 0.1040 0.2570 -0.1376 0.072 Uiso 1 1 calc R
H19B H 0.0521 0.3224 -0.2048 0.072 Uiso 1 1 calc R
H19C H 0.0494 0.1878 -0.1423 0.072 Uiso 1 1 calc R
Cl1 Cl 0.187141(18) 0.52244(8) -0.05815(3) 0.04673(16) Uani 1 1 d .
Cl2 Cl 0.10420(2) 0.77121(6) 0.01091(3) 0.05369(17) Uani 1 1 d .
N1 N 0.09365(5) 0.37031(18) -0.00631(8) 0.0275(3) Uani 1 1 d .
Ti1 Ti 0.145312(11) 0.52588(4) 0.031732(17) 0.02374(10) Uani 1 1 d .
H17 H 0.0812(7) 0.511(2) -0.1012(12) 0.027(5) Uiso 1 1 d .

loop_
_atom_site_aniso_label
_atom_site_aniso_U_11
_atom_site_aniso_U_22
_atom_site_aniso_U_33
_atom_site_aniso_U_23
_atom_site_aniso_U_13
_atom_site_aniso_U_12
C1 0.0244(7) 0.0274(8) 0.0184(8) 0.0011(6) 0.0052(6) -0.0005(6)
C2 0.0259(8) 0.0276(9) 0.0233(8) 0.0052(7) 0.0080(7) 0.0042(7)
C3 0.0242(8) 0.0326(9) 0.0238(8) 0.0060(7) 0.0057(7) 0.0016(7)
C4 0.0253(8) 0.0299(9) 0.0227(8) 0.0017(7) 0.0028(7) -0.0029(7)
C5 0.0258(8) 0.0289(9) 0.0217(8) -0.0025(7) 0.0045(7) -0.0002(7)
C6 0.0450(11) 0.0295(10) 0.0512(12) 0.0024(9) 0.0235(9) 0.0084(8)
C7 0.0257(9) 0.0537(12) 0.0391(11) 0.0078(9) 0.0122(8) 0.0016(8)
C8 0.0411(10) 0.0347(10) 0.0404(11) -0.0026(8) 0.0082(9) -0.0135(8)
C9 0.0370(10) 0.0403(11) 0.0393(10) -0.0134(9) 0.0147(8) 0.0005(8)
C10 0.0281(8) 0.0291(9) 0.0262(9) 0.0012(7) 0.0116(7) -0.0008(7)
C11 0.0359(9) 0.0474(11) 0.0263(9) -0.0007(8) 0.0123(8) -0.0063(8)
C12 0.0546(12) 0.0658(15) 0.0360(11) 0.0026(10) 0.0257(10) -0.0138(11)
C13 0.0593(14) 0.0661(15) 0.0510(13) -0.0013(12) 0.0323(11) -0.0283(12)
C14 0.0502(12) 0.0529(13) 0.0411(11) -0.0076(10) 0.0194(10) -0.0256(10)
C15 0.0340(9) 0.0315(9) 0.0287(9) -0.0017(7) 0.0133(7) -0.0063(7)
C16 0.0450(10) 0.0351(10) 0.0281(9) -0.0067(8) 0.0129(8) -0.0146(8)
C17 0.0299(9) 0.0483(11) 0.0227(9) -0.0008(8) 0.0052(7) -0.0063(8)
C18 0.0293(10) 0.0870(18) 0.0385(12) 0.0033(12) 0.0026(9) 0.0034(10)
C19 0.0526(12) 0.0650(15) 0.0274(10) -0.0116(10) 0.0151(9) -0.0144(11)
Cl1 0.0349(2) 0.0784(4) 0.0288(2) 0.0124(2) 0.0141(2) -0.0033(2)
Cl2 0.0615(3) 0.0316(3) 0.0495(3) 0.0023(2) -0.0018(3) 0.0161(2)
N1 0.0280(7) 0.0320(8) 0.0209(7) -0.0025(6) 0.0069(6) -0.0046(6)
Ti1 0.02390(16) 0.02360(17) 0.02146(17) 0.00260(11) 0.00559(12) -0.00026(11)

loop_
_atom_type_symbol
_atom_type_description
_atom_type_scat_dispersion_real
_atom_type_scat_dispersion_imag
_atom_type_scat_source
C C 0.0033 0.0016 'International Tables Vol C Tables 4.2.6.8 and 6.1.1.4'
H H 0.0000 0.0000 'International Tables Vol C Tables 4.2.6.8 and 6.1.1.4'
N N 0.0061 0.0033 'International Tables Vol C Tables 4.2.6.8 and 6.1.1.4'
Cl Cl 0.1484 0.1585 'International Tables Vol C Tables 4.2.6.8 and 6.1.1.4'
Ti Ti 0.2776 0.4457 'International Tables Vol C Tables 4.2.6.8 and 6.1.1.4'

loop_
_geom_angle_atom_site_label_1
_geom_angle_atom_site_label_2
_geom_angle_atom_site_label_3
_geom_angle
C5 C1 C2 107.94(14)
C5 C1 C10 126.37(15)
C2 C1 C10 125.45(15)
C5 C1 Ti1 74.00(9)
C2 C1 Ti1 72.54(9)
C10 C1 Ti1 123.64(11)
C3 C2 C1 107.92(15)
C3 C2 C6 125.59(15)
C1 C2 C6 126.26(15)
C3 C2 Ti1 74.24(9)
C1 C2 Ti1 71.77(9)
C6 C2 Ti1 124.02(12)
C2 C3 C4 107.99(14)
C2 C3 C7 126.40(17)
C4 C3 C7 125.35(16)
C2 C3 Ti1 70.83(9)
C4 C3 Ti1 72.53(9)
C7 C3 Ti1 126.82(12)
C5 C4 C3 108.50(15)
C5 C4 C8 126.25(16)
C3 C4 C8 125.24(16)
C5 C4 Ti1 72.31(9)
C3 C4 Ti1 72.71(9)
C8 C4 Ti1 121.74(12)
C4 C5 C1 107.62(14)
C4 C5 C9 126.02(16)
C1 C5 C9 126.31(15)
C4 C5 Ti1 72.95(9)
C1 C5 Ti1 70.65(9)
C9 C5 Ti1 123.98(12)
C2 C6 H6A 109.5
C2 C6 H6B 109.5
H6A C6 H6B 109.5
C2 C6 H6C 109.5
H6A C6 H6C 109.5
H6B C6 H6C 109.5
C3 C7 H7A 109.5
C3 C7 H7B 109.5
H7A C7 H7B 109.5
C3 C7 H7C 109.5
H7A C7 H7C 109.5
H7B C7 H7C 109.5
C4 C8 H8A 109.5
C4 C8 H8B 109.5
H8A C8 H8B 109.5
C4 C8 H8C 109.5
H8A C8 H8C 109.5
H8B C8 H8C 109.5
C5 C9 H9A 109.5
C5 C9 H9B 109.5
H9A C9 H9B 109.5
C5 C9 H9C 109.5
H9A C9 H9C 109.5
H9B C9 H9C 109.5
C15 C10 C11 119.20(16)
C15 C10 C1 122.24(15)
C11 C10 C1 118.52(15)
C12 C11 C10 121.13(18)
C12 C11 H11 119.4
C10 C11 H11 119.4
C11 C12 C13 119.41(19)
C11 C12 H12 120.3
C13 C12 H12 120.3
C14 C13 C12 120.03(19)
C14 C13 H13 120.0
C12 C13 H13 120.0
C13 C14 C15 121.20(19)
C13 C14 H14 119.4
C15 C14 H14 119.4
C14 C15 C10 118.96(17)
C14 C15 C16 117.97(16)
C10 C15 C16 123.07(15)
N1 C16 C15 115.65(15)
N1 C16 H16A 108.4
C15 C16 H16A 108.4
N1 C16 H16B 108.4
C15 C16 H16B 108.4
H16A C16 H16B 107.4
N1 C17 C18 111.79(16)
N1 C17 C19 111.34(17)
C18 C17 C19 113.25(17)
N1 C17 H17 105.3(12)
C18 C17 H17 106.5(11)
C19 C17 H17 108.2(11)
C17 C18 H18A 109.5
C17 C18 H18B 109.5
H18A C18 H18B 109.5
C17 C18 H18C 109.5
H18A C18 H18C 109.5
H18B C18 H18C 109.5
C17 C19 H19A 109.5
C17 C19 H19B 109.5
H19A C19 H19B 109.5
C17 C19 H19C 109.5
H19A C19 H19C 109.5
H19B C19 H19C 109.5
C16 N1 C17 113.47(14)
C16 N1 Ti1 140.95(12)
C17 N1 Ti1 105.19(11)
N1 Ti1 Cl1 104.89(5)
N1 Ti1 Cl2 106.37(5)
Cl1 Ti1 Cl2 104.31(2)
N1 Ti1 C1 81.14(6)
Cl1 Ti1 C1 135.00(4)
Cl2 Ti1 C1 116.83(5)
N1 Ti1 C2 89.59(6)
Cl1 Ti1 C2 99.31(4)
Cl2 Ti1 C2 146.67(5)
C1 Ti1 C2 35.69(6)
N1 Ti1 C5 109.32(6)
Cl1 Ti1 C5 138.45(4)
Cl2 Ti1 C5 88.11(5)
C1 Ti1 C5 35.35(6)
C2 Ti1 C5 58.76(6)
N1 Ti1 C4 139.53(6)
Cl1 Ti1 C4 104.17(4)
Cl2 Ti1 C4 92.94(5)
C1 Ti1 C4 58.39(6)
C2 Ti1 C4 58.27(6)
C5 Ti1 C4 34.74(6)
N1 Ti1 C3 123.82(6)
Cl1 Ti1 C3 83.53(4)
Cl2 Ti1 C3 125.48(5)
C1 Ti1 C3 58.51(6)
C2 Ti1 C3 34.93(6)
C5 Ti1 C3 58.03(6)
C4 Ti1 C3 34.76(6)

loop_
_geom_bond_atom_site_label_1
_geom_bond_atom_site_label_2
_geom_bond_distance
C1 C5 1.423(2)
C1 C2 1.426(2)
C1 C10 1.481(2)
C1 Ti1 2.3210(16)
C2 C3 1.413(2)
C2 C6 1.496(3)
C2 Ti1 2.3311(16)
C3 C4 1.418(3)
C3 C7 1.502(2)
C3 Ti1 2.3751(16)
C4 C5 1.414(2)
C4 C8 1.501(2)
C4 Ti1 2.3728(16)
C5 C9 1.503(2)
C5 Ti1 2.3646(17)
C6 H6A 0.9800
C6 H6B 0.9800
C6 H6C 0.9800
C7 H7A 0.9800
C7 H7B 0.9800
C7 H7C 0.9800
C8 H8A 0.9800
C8 H8B 0.9800
C8 H8C 0.9800
C9 H9A 0.9800
C9 H9B 0.9800
C9 H9C 0.9800
C10 C15 1.394(2)
C10 C11 1.402(2)
C11 C12 1.380(3)
C11 H11 0.9500
C12 C13 1.384(3)
C12 H12 0.9500
C13 C14 1.382(3)
C13 H13 0.9500
C14 C15 1.393(3)
C14 H14 0.9500
C15 C16 1.508(2)
C16 N1 1.458(2)
C16 H16A 0.9900
C16 H16B 0.9900
C17 N1 1.490(2)
C17 C18 1.524(3)
C17 C19 1.526(3)
C17 H17 0.970(19)
C18 H18A 0.9800
C18 H18B 0.9800
C18 H18C 0.9800
C19 H19A 0.9800
C19 H19B 0.9800
C19 H19C 0.9800
Cl1 Ti1 2.3011(6)
Cl2 Ti1 2.3012(6)
N1 Ti1 1.8686(14)

loop_
_geom_torsion_atom_site_label_1
_geom_torsion_atom_site_label_2
_geom_torsion_atom_site_label_3
_geom_torsion_atom_site_label_4
_geom_torsion
C5 C1 C2 C3 -0.09(18)
C10 C1 C2 C3 -174.75(15)
Ti1 C1 C2 C3 65.98(11)
C5 C1 C2 C6 174.66(17)
C10 C1 C2 C6 0.0(3)
Ti1 C1 C2 C6 -119.27(17)
C5 C1 C2 Ti1 -66.07(11)
C10 C1 C2 Ti1 119.28(15)
C1 C2 C3 C4 -0.90(18)
C6 C2 C3 C4 -175.70(16)
Ti1 C2 C3 C4 63.44(12)
C1 C2 C3 C7 173.51(16)
C6 C2 C3 C7 -1.3(3)
Ti1 C2 C3 C7 -122.14(18)
C1 C2 C3 Ti1 -64.35(11)
C6 C2 C3 Ti1 120.85(18)
C2 C3 C4 C5 1.57(19)
C7 C3 C4 C5 -172.92(17)
Ti1 C3 C4 C5 63.91(11)
C2 C3 C4 C8 -179.39(16)
C7 C3 C4 C8 6.1(3)
Ti1 C3 C4 C8 -117.05(17)
C2 C3 C4 Ti1 -62.34(12)
C7 C3 C4 Ti1 123.17(17)
C3 C4 C5 C1 -1.62(18)
C8 C4 C5 C1 179.35(16)
Ti1 C4 C5 C1 62.55(11)
C3 C4 C5 C9 175.85(16)
C8 C4 C5 C9 -3.2(3)
Ti1 C4 C5 C9 -119.98(17)
C3 C4 C5 Ti1 -64.17(11)
C8 C4 C5 Ti1 116.80(17)
C2 C1 C5 C4 1.05(18)
C10 C1 C5 C4 175.64(15)
Ti1 C1 C5 C4 -64.05(11)
C2 C1 C5 C9 -176.40(16)
C10 C1 C5 C9 -1.8(3)
Ti1 C1 C5 C9 118.49(17)
C2 C1 C5 Ti1 65.11(11)
C10 C1 C5 Ti1 -120.30(16)
C5 C1 C10 C15 124.72(19)
C2 C1 C10 C15 -61.6(2)
Ti1 C1 C10 C15 30.2(2)
C5 C1 C10 C11 -57.5(2)
C2 C1 C10 C11 116.15(19)
Ti1 C1 C10 C11 -152.06(14)
C15 C10 C11 C12 2.1(3)
C1 C10 C11 C12 -175.69(19)
C10 C11 C12 C13 0.2(3)
C11 C12 C13 C14 -2.1(4)
C12 C13 C14 C15 1.7(4)
C13 C14 C15 C10 0.6(3)
C13 C14 C15 C16 -179.6(2)
C11 C10 C15 C14 -2.5(3)
C1 C10 C15 C14 175.25(18)
C11 C10 C15 C16 177.78(18)
C1 C10 C15 C16 -4.5(3)
C14 C15 C16 N1 152.47(19)
C10 C15 C16 N1 -27.8(3)
C15 C16 N1 C17 -147.45(16)
C15 C16 N1 Ti1 41.2(3)
C18 C17 N1 C16 70.8(2)
C19 C17 N1 C16 -56.9(2)
C18 C17 N1 Ti1 -114.76(17)
C19 C17 N1 Ti1 117.46(14)
C16 N1 Ti1 Cl1 117.79(19)
C17 N1 Ti1 Cl1 -54.03(11)
C16 N1 Ti1 Cl2 -132.04(19)
C17 N1 Ti1 Cl2 56.13(11)
C16 N1 Ti1 C1 -16.56(19)
C17 N1 Ti1 C1 171.61(12)
C16 N1 Ti1 C2 18.3(2)
C17 N1 Ti1 C2 -153.56(11)
C16 N1 Ti1 C5 -38.2(2)
C17 N1 Ti1 C5 149.95(11)
C16 N1 Ti1 C4 -16.8(2)
C17 N1 Ti1 C4 171.39(11)
C16 N1 Ti1 C3 25.6(2)
C17 N1 Ti1 C3 -146.19(11)
C5 C1 Ti1 N1 -142.98(10)
C2 C1 Ti1 N1 101.80(10)
C10 C1 Ti1 N1 -19.60(14)
C5 C1 Ti1 Cl1 114.79(9)
C2 C1 Ti1 Cl1 -0.43(12)
C10 C1 Ti1 Cl1 -121.83(12)
C5 C1 Ti1 Cl2 -39.04(10)
C2 C1 Ti1 Cl2 -154.27(8)
C10 C1 Ti1 Cl2 84.34(14)
C5 C1 Ti1 C2 115.22(13)
C10 C1 Ti1 C2 -121.40(18)
C2 C1 Ti1 C5 -115.22(13)
C10 C1 Ti1 C5 123.38(18)
C5 C1 Ti1 C4 36.85(9)
C2 C1 Ti1 C4 -78.37(10)
C10 C1 Ti1 C4 160.23(16)
C5 C1 Ti1 C3 77.90(10)
C2 C1 Ti1 C3 -37.33(10)
C10 C1 Ti1 C3 -158.72(16)
C3 C2 Ti1 N1 169.27(11)
C1 C2 Ti1 N1 -75.29(10)
C6 C2 Ti1 N1 46.65(14)
C3 C2 Ti1 Cl1 64.25(10)
C1 C2 Ti1 Cl1 179.69(9)
C6 C2 Ti1 Cl1 -58.37(14)
C3 C2 Ti1 Cl2 -70.60(13)
C1 C2 Ti1 Cl2 44.84(13)
C6 C2 Ti1 Cl2 166.78(11)
C3 C2 Ti1 C1 -115.44(14)
C6 C2 Ti1 C1 121.94(18)
C3 C2 Ti1 C5 -77.69(11)
C1 C2 Ti1 C5 37.75(9)
C6 C2 Ti1 C5 159.69(16)
C3 C2 Ti1 C4 -36.72(10)
C1 C2 Ti1 C4 78.72(10)
C6 C2 Ti1 C4 -159.34(16)
C1 C2 Ti1 C3 115.44(14)
C6 C2 Ti1 C3 -122.62(18)
C4 C5 Ti1 N1 155.39(10)
C1 C5 Ti1 N1 39.08(11)
C9 C5 Ti1 N1 -82.26(15)
C4 C5 Ti1 Cl1 11.70(13)
C1 C5 Ti1 Cl1 -104.61(10)
C9 C5 Ti1 Cl1 134.05(13)
C4 C5 Ti1 Cl2 -97.91(10)
C1 C5 Ti1 Cl2 145.78(9)
C9 C5 Ti1 Cl2 24.44(14)
C4 C5 Ti1 C1 116.31(14)
C9 C5 Ti1 C1 -121.34(18)
C4 C5 Ti1 C2 78.19(11)
C1 C5 Ti1 C2 -38.12(9)
C9 C5 Ti1 C2 -159.46(17)
C1 C5 Ti1 C4 -116.31(14)
C9 C5 Ti1 C4 122.35(19)
C4 C5 Ti1 C3 36.94(10)
C1 C5 Ti1 C3 -79.38(10)
C9 C5 Ti1 C3 159.28(17)
C5 C4 Ti1 N1 -37.26(14)
C3 C4 Ti1 N1 79.36(13)
C8 C4 Ti1 N1 -159.44(13)
C5 C4 Ti1 Cl1 -172.03(9)
C3 C4 Ti1 Cl1 -55.40(10)
C8 C4 Ti1 Cl1 65.79(15)
C5 C4 Ti1 Cl2 82.41(10)
C3 C4 Ti1 Cl2 -160.96(9)
C8 C4 Ti1 Cl2 -39.77(14)
C5 C4 Ti1 C1 -37.52(10)
C3 C4 Ti1 C1 79.10(11)
C8 C4 Ti1 C1 -159.70(17)
C5 C4 Ti1 C2 -79.73(11)
C3 C4 Ti1 C2 36.90(9)
C8 C4 Ti1 C2 158.09(17)
C3 C4 Ti1 C5 116.62(14)
C8 C4 Ti1 C5 -122.18(19)
C5 C4 Ti1 C3 -116.62(14)
C8 C4 Ti1 C3 121.20(19)
C2 C3 Ti1 N1 -12.95(13)
C4 C3 Ti1 N1 -129.84(10)
C7 C3 Ti1 N1 108.69(16)
C2 C3 Ti1 Cl1 -116.55(10)
C4 C3 Ti1 Cl1 126.56(10)
C7 C3 Ti1 Cl1 5.08(16)
C2 C3 Ti1 Cl2 140.47(9)
C4 C3 Ti1 Cl2 23.58(12)
C7 C3 Ti1 Cl2 -97.90(16)
C2 C3 Ti1 C1 38.16(10)
C4 C3 Ti1 C1 -78.73(10)
C7 C3 Ti1 C1 159.79(19)
C4 C3 Ti1 C2 -116.89(14)
C7 C3 Ti1 C2 121.6(2)
C2 C3 Ti1 C5 79.99(11)
C4 C3 Ti1 C5 -36.90(10)
C7 C3 Ti1 C5 -158.38(19)
C2 C3 Ti1 C4 116.89(14)
C7 C3 Ti1 C4 -121.5(2)
